data_2006894
loop_
_publ_author_name
'Panneerselvam, Kaliyamoorthy'
'Lu, Tian-Huey'
'Huang, Chao-Hao'
'Tung, Shu-Fang'
'Shiu, Kom-Bei'

_publ_section_title
;
 Di-\m-acetato-bis[dicarbonyl(pyrazole)ruthenium(I)] and
 Di-\m-acetato-bis[dicarbonyl(3,5-dimethylpyrazole)ruthenium(I)]
;
_journal_issue 12
_journal_name_full 'Acta Crystallographica Section C'
_journal_page_first 1782
_journal_page_last 1784
_journal_paper_doi 10.1107/S0108270197012274
_journal_volume 53
_journal_year 1997
_chemical_formula_iupac '[Ru2 (C2 H3 O2)2 (C5 H8 N2)2 (C O)4]'
_chemical_formula_moiety 'C9 H11 N2 O4 Ru'
_chemical_formula_sum 'C18 H22 N4 O8 Ru2'
_chemical_formula_weight 624.54
_chemical_name_systematic
;
Di-u-acetatobis(dicarbonyl(3,5-dimethylpyrazole)ruthenium(I))
;
_space_group_IT_number 36
_symmetry_cell_setting orthorhombic
_symmetry_space_group_name_Hall 'B -2 -2b'
_symmetry_space_group_name_H-M 'B b 21 m'
_audit_creation_method SHELXL
_cell_angle_alpha 90.00
_cell_angle_beta 90.00
_cell_angle_gamma 90.00
_cell_formula_units_Z 4
_cell_length_a 9.2920(10)
_cell_length_b 13.7310(10)
_cell_length_c 18.639(2)
_cell_measurement_reflns_used 25
_cell_measurement_temperature 293(2)
_cell_measurement_theta_max 32.90
_cell_measurement_theta_min 14.78
_cell_volume 2378.1(4)
_computing_cell_refinement 'CAD-4 Software'
_computing_data_collection 'CAD-4 Software (Enraf-Nonius, 1989)'
_computing_data_reduction 'NRCVAX (Gabe et al., 1989)'
_computing_molecular_graphics NRCVAX
_computing_publication_material SHELXL93
_computing_structure_refinement 'SHELXL93 (Sheldrick, 1993)'
_computing_structure_solution 'SHELXS86 (Sheldrick, 1990)'
_diffrn_ambient_temperature 293(2)
_diffrn_measurement_device 'Enraf-Nonius CAD-4'
_diffrn_measurement_method \q/2\q
_diffrn_radiation_monochromator graphite
_diffrn_radiation_source 'fine-focus sealed tube'
_diffrn_radiation_type MoK\a
_diffrn_radiation_wavelength 0.70930
_diffrn_reflns_av_R_equivalents 0.000
_diffrn_reflns_av_sigmaI/netI 0.0209
_diffrn_reflns_limit_h_max 13
_diffrn_reflns_limit_h_min 0
_diffrn_reflns_limit_k_max 19
_diffrn_reflns_limit_k_min 0
_diffrn_reflns_limit_l_max 26
_diffrn_reflns_limit_l_min 0
_diffrn_reflns_number 1853
_diffrn_reflns_theta_max 29.90
_diffrn_reflns_theta_min 2.18
_diffrn_standards_decay_% 1
_diffrn_standards_interval_time 3600
_diffrn_standards_number 3
_exptl_absorpt_coefficient_mu 1.318
_exptl_absorpt_correction_T_max 0.719
_exptl_absorpt_correction_T_min 0.675
_exptl_absorpt_correction_type '\y scan (North, Phillips & Mathews, 1989)'
_exptl_crystal_colour yellow
_exptl_crystal_density_diffrn 1.744
_exptl_crystal_description lump
_exptl_crystal_F_000 1240
_exptl_crystal_size_max 0.44
_exptl_crystal_size_mid 0.31
_exptl_crystal_size_min 0.25
_refine_diff_density_max 0.861
_refine_diff_density_min -0.848
_refine_ls_extinction_method none
_refine_ls_goodness_of_fit_all 1.199
_refine_ls_goodness_of_fit_obs 1.242
_refine_ls_hydrogen_treatment constr
_refine_ls_matrix_type full
_refine_ls_number_parameters 151
_refine_ls_number_reflns 1853
_refine_ls_number_restraints 1
_refine_ls_restrained_S_all 1.198
_refine_ls_restrained_S_obs 1.241
_refine_ls_R_factor_all 0.054
_refine_ls_R_factor_obs .050
_refine_ls_shift/esd_max 0.048
_refine_ls_shift/esd_mean 0.005
_refine_ls_structure_factor_coef Fsqd
_refine_ls_weighting_details 'w = 1/[\s^2^(Fo^2^)+(0.1137P)^2^+3.8418P] where P = (Fo^2^+2Fc^2^)/3'
_refine_ls_weighting_scheme calc
_refine_ls_wR_factor_all 0.169
_refine_ls_wR_factor_obs .168
_reflns_number_observed 1705
_reflns_number_total 1853
_reflns_observed_criterion >2sigma(I)
_cod_data_source_file ta1175.cif
_cod_data_source_block II
_cod_depositor_comments
;
 Marking attached hydrogen atoms.

 Antanas Vaitkus,
 2017-01-27

The following automatic conversions were performed:

'_refine_ls_weighting_scheme' value 'calc w =
1/[\s^2^(Fo^2^)+(0.1137P)^2^+3.8418P] where P = (Fo^2^+2Fc^2^)/3' was
changed to 'calc'. New tag '_refine_ls_weighting_details' was
created. The value of the new tag was set to 'w =
1/[\s^2^(Fo^2^)+(0.1137P)^2^+3.8418P] where P = (Fo^2^+2Fc^2^)/3'.

Automatic conversion script
Id: cif_fix_values 3143 2015-03-26 13:38:13Z robertas 
;
_cod_original_cell_volume 2378.2(4)
_cod_database_code 2006894

loop_
_symmetry_equiv_pos_as_xyz
'x, y, z'
'-x, y+1/2, z'
'-x, y+1/2, -z'
'x, y, -z'
'x+1/2, y, z+1/2'
'-x+1/2, y+1/2, z+1/2'
'-x+1/2, y+1/2, -z+1/2'
'x+1/2, y, -z+1/2'

loop_
_atom_site_aniso_label
_atom_site_aniso_U_11
_atom_site_aniso_U_22
_atom_site_aniso_U_33
_atom_site_aniso_U_12
_atom_site_aniso_U_13
_atom_site_aniso_U_23
Ru1 .0427(3) .0376(3) .0238(3) -.0010(4) -.00210(10) .0022(4)
O1 .047(3) .067(4) .025(2) .008(3) -.005(2) -.005(3)
O2 .093(6) .046(4) .035(3) -.017(4) -.004(4) -.005(3)
O3 .133(9) .046(4) .077(6) -.007(5) .003(6) .013(4)
O4 .130(10) .175(18) .067(6) -.070(12) -.010(7) -.014(9)
N1 .054(3) .054(4) .025(3) -.004(3) -.001(3) .000(3)
N2 .055(4) .056(4) .029(3) .000(3) -.003(3) -.006(3)
C1 .050(4) .048(5) .028(3) -.007(3) -.008(3) .003(3)
C2 .066(5) .074(6) .028(3) -.019(5) .001(4) -.008(4)
C3 .055(5) .066(6) .041(4) -.009(4) .003(4) -.009(4)
C4 .061(5) .073(7) .056(6) -.003(5) -.013(5) .021(6)
C5 .075(6) .079(8) .050(5) .002(6) .017(5) -.021(6)
C6 .036(5) .053(6) .034(5) -.003(4) .000 .000
C7 .040(6) .087(10) .040(6) .003(6) .000 .000
C8 .063(7) .041(5) .038(5) -.020(5) .000 .000
C9 .092(11) .043(7) .053(8) -.023(7) .000 .000
C10 .081(7) .045(5) .041(4) -.005(5) -.003(5) .004(4)
C11 .068(7) .078(9) .052(6) -.008(7) .004(5) .012(6)

loop_
_atom_site_label
_atom_site_fract_x
_atom_site_fract_y
_atom_site_fract_z
_atom_site_U_iso_or_equiv
_atom_site_thermal_displace_type
_atom_site_calc_flag
_atom_site_refinement_flags
_atom_site_occupancy
_atom_site_disorder_group
_atom_site_type_symbol
_atom_site_attached_hydrogens
Ru1 .82698(5) .00080(11) .92804(2) .0347(2) Uani d . 1 . Ru 0
O1 1.0429(7) -.0497(6) .9408(3) .0460(10) Uani d . 1 . O 0
O2 .7713(11) -.1462(6) .9408(4) .058(2) Uani d . 1 . O 0
O3 .9127(16) .2118(7) .9095(6) .085(3) Uani d . 1 . O 0
O4 .510(2) -.0625(19) .9173(6) .124(7) Uani d . 1 . O 0
N1 .8591(9) -.0468(7) .8163(4) .0440(10) Uani d . 1 . N 0
N2 .9501(8) -.1240(6) .8066(4) .047(2) Uani d . 1 . N 0
H1N2 .9950(8) -.1531(6) .8407(4) .080 Uiso calc R 1 . H 0
C1 .8064(10) -.0237(7) .7533(5) .042(2) Uani d . 1 . C 0
C2 .8669(13) -.0898(9) .7000(5) .056(2) Uani d . 1 . C 0
H2 .8463(13) -.0916(9) .6512(5) .080 Uiso calc R 1 . H 0
C3 .9605(11) -.1487(9) .7368(5) .054(2) Uani d . 1 . C 0
C4 .7066(12) .0550(11) .7408(7) .063(3) Uani d . 1 . C 0
H41 .6847(12) .0865(11) .7855(7) .080 Uiso calc R 1 . H 0
H42 .6197(12) .0296(11) .7201(7) .080 Uiso calc R 1 . H 0
H43 .7489(12) .1013(11) .7085(7) .080 Uiso calc R 1 . H 0
C5 1.0574(13) -.2267(10) .7147(6) .068(3) Uani d . 1 . C 0
H51 1.1070(13) -.2517(10) .7560(6) .080 Uiso calc R 1 . H 0
H52 1.1261(13) -.2017(10) .6810(6) .080 Uiso calc R 1 . H 0
H53 1.0028(13) -.2779(10) .6927(6) .080 Uiso calc R 1 . H 0
C6 1.0997(12) -.0639(9) 1.0000 .041(2) Uani d S 1 . C 0
C7 1.2523(14) -.1023(14) 1.0000 .056(3) Uani d S 1 . C 3
C8 .7612(15) -.1893(10) 1.0000 .047(3) Uani d S 1 . C 0
C9 .742(2) -.2992(11) 1.0000 .063(4) Uani d S 1 . C 3
C10 .8791(16) .1264(8) .9176(6) .056(2) Uani d . 1 . C 0
C11 .6490(17) -.0441(15) .9214(7) .066(3) Uani d . 1 . C 0

loop_
_atom_type_symbol
_atom_type_description
_atom_type_scat_dispersion_real
_atom_type_scat_dispersion_imag
_atom_type_scat_source
C C 0.0033 0.0016 'International Tables Vol C Tables 4.2.6.8 and 6.1.1.4'
H H 0.0000 0.0000 'International Tables Vol C Tables 4.2.6.8 and 6.1.1.4'
N N 0.0061 0.0033 'International Tables Vol C Tables 4.2.6.8 and 6.1.1.4'
Ru Ru -1.2594 0.8363 'International Tables Vol C Tables 4.2.6.8 and 6.1.1.4'
O O 0.0106 0.0060 'International Tables Vol C Tables 4.2.6.8 and 6.1.1.4'

loop_
_geom_angle_atom_site_label_1
_geom_angle_atom_site_label_2
_geom_angle_atom_site_label_3
_geom_angle_site_symmetry_1
_geom_angle_site_symmetry_3
_geom_angle
_geom_angle_publ_flag
C11 Ru1 C10 . . 125.3(8) yes
C11 Ru1 O2 . . 56.1(7) yes
C10 Ru1 O2 . . 178.7(5) yes
C11 Ru1 O1 . . 140.6(7) yes
C10 Ru1 O1 . . 94.0(5) yes
O2 Ru1 O1 . . 84.6(4) yes
C11 Ru1 N1 . . 87.5(5) yes
C10 Ru1 N1 . . 98.4(4) yes
O2 Ru1 N1 . . 81.7(3) yes
O1 Ru1 N1 . . 83.2(3) yes
C11 Ru1 Ru1 . 4_557 94.0(4) yes
C10 Ru1 Ru1 . 4_557 96.2(3) yes
O2 Ru1 Ru1 . 4_557 83.5(2) yes
O1 Ru1 Ru1 . 4_557 83.6(2) yes
N1 Ru1 Ru1 . 4_557 161.0(2) yes
C6 O1 Ru1 . . 123.4(6) no
C8 O2 C11 . . 119.1(10) no
C8 O2 Ru1 . . 124.9(7) no
C11 O2 Ru1 . . 52.9(6) no
C1 N1 N2 . . 107.5(7) no
C1 N1 Ru1 . . 136.4(7) no
N2 N1 Ru1 . . 116.0(5) no
C3 N2 N1 . . 111.6(8) no
C3 N2 H1N2 . . 124.2(6) no
N1 N2 H1N2 . . 124.2(4) no
N1 C1 C4 . . 124.4(9) no
N1 C1 C2 . . 108.4(9) no
C4 C1 C2 . . 127.2(9) no
C3 C2 C1 . . 105.7(8) no
C3 C2 H2 . . 127.1(6) no
C1 C2 H2 . . 127.1(6) no
N2 C3 C2 . . 106.8(9) no
N2 C3 C5 . . 120.1(10) no
C2 C3 C5 . . 133.1(10) no
C1 C4 H41 . . 109.5(6) no
C1 C4 H42 . . 109.5(6) no
H41 C4 H42 . . 109.5 no
C1 C4 H43 . . 109.5(6) no
H41 C4 H43 . . 109.5 no
H42 C4 H43 . . 109.5 no
C3 C5 H51 . . 109.5(6) no
C3 C5 H52 . . 109.5(7) no
H51 C5 H52 . . 109.5 no
C3 C5 H53 . . 109.5(6) no
H51 C5 H53 . . 109.5 no
H52 C5 H53 . . 109.5 no
O1 C6 O1 4_557 . 126.0(11) no
O1 C6 C7 4_557 . 117.0(6) no
O1 C6 C7 . . 117.0(6) no
O2 C8 O2 4_557 . 122.9(12) no
O2 C8 C9 4_557 . 118.5(6) no
O2 C8 C9 . . 118.5(6) no
O3 C10 Ru1 . . 178.8(12) no
O4 C11 Ru1 . . 171(2) no
O4 C11 O2 . . 118.1(17) no
Ru1 C11 O2 . . 71.0(7) no

loop_
_geom_bond_atom_site_label_1
_geom_bond_atom_site_label_2
_geom_bond_site_symmetry_2
_geom_bond_distance
_geom_bond_publ_flag
Ru1 C11 . 1.769(16) yes
Ru1 C10 . 1.802(12) yes
Ru1 O2 . 2.097(8) yes
Ru1 O1 . 2.136(7) yes
Ru1 N1 . 2.204(7) yes
Ru1 Ru1 4_557 2.6820(10) yes
O1 C6 . 1.239(8) no
O2 C8 . 1.255(9) no
O2 C11 . 1.84(2) no
O3 C10 . 1.223(15) no
O4 C11 . 1.32(2) no
N1 C1 . 1.311(11) no
N1 N2 . 1.367(12) no
N2 C3 . 1.347(12) no
N2 H1N2 . .86 no
C1 C4 . 1.44(2) no
C1 C2 . 1.457(14) no
C2 C3 . 1.37(2) no
C2 H2 . .93 no
C3 C5 . 1.46(2) no
C4 H41 . .96 no
C4 H42 . .96 no
C4 H43 . .96 no
C5 H51 . .96 no
C5 H52 . .96 no
C5 H53 . .96 no
C6 O1 4_557 1.239(8) no
C6 C7 . 1.51(2) no
C8 O2 4_557 1.255(9) no
C8 C9 . 1.52(2) no

loop_
_geom_hbond_atom_site_label_D
_geom_hbond_atom_site_label_H
_geom_hbond_atom_site_label_A
_geom_hbond_site_symmetry_A
_geom_hbond_distance_DH
_geom_hbond_distance_HA
_geom_hbond_distance_DA
_geom_hbond_angle_DHA
_geom_hbond_publ_flag
N2 H1N2 O3 2_745 0.86 2.41 3.220(10) 157.4(3) yes
